data_7105352
loop_
_publ_author_name
'Yuan, Guozan'
'Zhu, Chengfeng'
'Liu, Yan'
'Fang, Yu'
'Cui, Yong'

_publ_section_title
;
 Water clusters induced assembly of chiral organic microstructures
 showing reversible phase transformations and luminescence switching.
;
_journal_issue 13
_journal_name_full 'Chemical communications (Cambridge, England)'
_journal_page_first 2307
_journal_page_last 2309
_journal_paper_doi 10.1039/b923259a
_journal_volume 46
_journal_year 2010
_chemical_formula_sum 'C28 H28 N2 O2'
_chemical_formula_weight 424.52
_chemical_name_systematic
;
?
;
_space_group_IT_number 15
_symmetry_cell_setting monoclinic
_symmetry_space_group_name_Hall '-C 2yc'
_symmetry_space_group_name_H-M 'C 1 2/c 1'
_atom_sites_solution_hydrogens geom
_atom_sites_solution_primary direct
_atom_sites_solution_secondary difmap
_audit_creation_method SHELXL-97
_cell_angle_alpha 90.00
_cell_angle_beta 98.169(2)
_cell_angle_gamma 90.00
_cell_formula_units_Z 4
_cell_length_a 18.2891(18)
_cell_length_b 6.7249(7)
_cell_length_c 19.162(2)
_cell_measurement_reflns_used 9831
_cell_measurement_temperature 296(2)
_cell_measurement_theta_max 27.55
_cell_measurement_theta_min 2.15
_cell_volume 2332.9(4)
_computing_cell_refinement 'SAINT (Bruker, 1999)'
_computing_data_collection 'SMART (Bruker, 1997)'
_computing_data_reduction SAINT
_computing_molecular_graphics 'SHELXTL-PLUS (Sheldrick, 1990)'
_computing_publication_material SHELXL-97
_computing_structure_refinement 'SHELXL-97 (Sheldrick, 1997)'
_computing_structure_solution 'SHELXS-97 (Sheldrick, 1990)'
_diffrn_ambient_temperature 296(2)
_diffrn_measured_fraction_theta_full 0.986
_diffrn_measured_fraction_theta_max 0.986
_diffrn_radiation_monochromator graphite
_diffrn_radiation_source 'fine-focus sealed tube'
_diffrn_radiation_type MoK\a
_diffrn_radiation_wavelength 0.71073
_diffrn_reflns_av_R_equivalents 0.0546
_diffrn_reflns_av_sigmaI/netI 0.0538
_diffrn_reflns_limit_h_max 23
_diffrn_reflns_limit_h_min -23
_diffrn_reflns_limit_k_max 5
_diffrn_reflns_limit_k_min -8
_diffrn_reflns_limit_l_max 24
_diffrn_reflns_limit_l_min -24
_diffrn_reflns_number 9831
_diffrn_reflns_theta_full 27.55
_diffrn_reflns_theta_max 27.55
_diffrn_reflns_theta_min 2.15
_exptl_absorpt_coefficient_mu 0.076
_exptl_absorpt_correction_T_max 0.995
_exptl_absorpt_correction_T_min 0.993
_exptl_absorpt_correction_type multi-scan
_exptl_absorpt_process_details 'SADABS (Sheldrick, 1996)'
_exptl_crystal_colour colourless
_exptl_crystal_density_diffrn 1.209
_exptl_crystal_density_method 'not measured'
_exptl_crystal_description rod-like
_exptl_crystal_F_000 904
_exptl_crystal_size_max 0.15
_exptl_crystal_size_mid 0.08
_exptl_crystal_size_min 0.06
_refine_diff_density_max 0.332
_refine_diff_density_min -0.305
_refine_diff_density_rms 0.056
_refine_ls_extinction_method none
_refine_ls_goodness_of_fit_ref 1.035
_refine_ls_hydrogen_treatment constr
_refine_ls_matrix_type full
_refine_ls_number_parameters 146
_refine_ls_number_reflns 2664
_refine_ls_number_restraints 0
_refine_ls_restrained_S_all 1.035
_refine_ls_R_factor_all 0.1129
_refine_ls_R_factor_gt 0.0610
_refine_ls_shift/su_max 0.000
_refine_ls_shift/su_mean 0.000
_refine_ls_structure_factor_coef Fsqd
_refine_ls_weighting_details 'calc w=1/[\s^2^(Fo^2^)+(0.1140P)^2^+1.2399P] where P=(Fo^2^+2Fc^2^)/3'
_refine_ls_weighting_scheme calc
_refine_ls_wR_factor_gt 0.1767
_refine_ls_wR_factor_ref 0.2204
_reflns_number_gt 1546
_reflns_number_total 2664
_reflns_threshold_expression >2sigma(I)
_cod_data_source_file b923259a.txt
_cod_data_source_block 1
_cod_depositor_comments
;
The following automatic conversions were performed:
'_exptl_absorpt_correction_type' value 'Multi-scan' changed to
'multi-scan' according to
'/home/saulius/struct/CIF-dictionaries/cif_core.dic' dictionary named
'cif_core.dic' version 2.4.1 from
2010-06-29.

'_refine_ls_hydrogen_treatment' value 'CONSTR' changed to
'constr' according to '/home/saulius/struct/CIF-dictionaries/cif_core.dic'
dictionary named 'cif_core.dic' version 2.4.1 from 2010-06-29.

Automatic conversion script
Id: cif_fix_enum 1527 2010-12-29 10:47:43Z saulius 
;
_cod_original_cell_volume 2332.8(4)
_cod_original_sg_symbol_H-M C2/c
_cod_database_code 7105352

loop_
_symmetry_equiv_pos_as_xyz
'x, y, z'
'-x, y, -z+1/2'
'x+1/2, y+1/2, z'
'-x+1/2, y+1/2, -z+1/2'
'-x, -y, -z'
'x, -y, z-1/2'
'-x+1/2, -y+1/2, -z'
'x+1/2, -y+1/2, z-1/2'

loop_
_atom_site_label
_atom_site_type_symbol
_atom_site_fract_x
_atom_site_fract_y
_atom_site_fract_z
_atom_site_U_iso_or_equiv
_atom_site_adp_type
_atom_site_occupancy
_atom_site_symmetry_multiplicity
_atom_site_calc_flag
_atom_site_refinement_flags
_atom_site_disorder_assembly
_atom_site_disorder_group
O1 O 0.00836(9) 0.1537(3) 0.16670(9) 0.0429(5) Uani 1 1 d . . .
C2 C -0.03662(13) -0.1236(4) 0.22637(11) 0.0351(6) Uani 1 1 d . . .
C3 C -0.16976(13) -0.0997(4) 0.13827(13) 0.0432(6) Uani 1 1 d . . .
H3A H -0.2146 -0.0929 0.1087 0.052 Uiso 1 1 calc R . .
C4 C -0.11468(13) 0.0333(4) 0.12799(12) 0.0362(6) Uani 1 1 d . . .
C5 C -0.04785(13) 0.0191(4) 0.17317(12) 0.0354(6) Uani 1 1 d . . .
C6 C -0.09349(13) -0.2561(4) 0.23539(12) 0.0375(6) Uani 1 1 d . . .
C7 C -0.12620(13) 0.1835(4) 0.06989(12) 0.0392(6) Uani 1 1 d . . .
C8 C -0.16097(13) -0.2433(4) 0.19100(13) 0.0403(6) Uani 1 1 d . . .
C9 C -0.16106(15) 0.1319(5) 0.00308(13) 0.0479(7) Uani 1 1 d . . .
H9A H -0.1768 0.0019 -0.0062 0.057 Uiso 1 1 calc R . .
C10 C -0.22407(16) -0.3813(5) 0.19883(17) 0.0657(9) Uani 1 1 d . . .
H10A H -0.2665 -0.3438 0.1661 0.099 Uiso 1 1 calc R . .
H10B H -0.2357 -0.3729 0.2460 0.099 Uiso 1 1 calc R . .
H10C H -0.2102 -0.5153 0.1894 0.099 Uiso 1 1 calc R . .
N11 N -0.15182(15) 0.4627(4) -0.04093(13) 0.0600(7) Uani 1 1 d . . .
C12 C -0.08201(17) -0.4153(4) 0.29106(15) 0.0519(7) Uani 1 1 d . . .
H12A H -0.1264 -0.4923 0.2898 0.078 Uiso 1 1 calc R . .
H12B H -0.0701 -0.3547 0.3366 0.078 Uiso 1 1 calc R . .
H12C H -0.0422 -0.5005 0.2823 0.078 Uiso 1 1 calc R . .
C13 C -0.17219(17) 0.2732(5) -0.04919(14) 0.0542(8) Uani 1 1 d . . .
H13A H -0.1955 0.2337 -0.0933 0.065 Uiso 1 1 calc R . .
C14 C -0.10475(17) 0.3792(4) 0.07894(14) 0.0525(7) Uani 1 1 d . . .
H14A H -0.0810 0.4227 0.1224 0.063 Uiso 1 1 calc R . .
C15 C 0.05480(17) 0.0982(6) 0.11623(17) 0.0656(9) Uani 1 1 d . . .
H15A H 0.0919 0.1983 0.1145 0.098 Uiso 1 1 calc R . .
H15B H 0.0257 0.0858 0.0706 0.098 Uiso 1 1 calc R . .
H15C H 0.0781 -0.0267 0.1296 0.098 Uiso 1 1 calc R . .
C16 C -0.11867(19) 0.5107(5) 0.02323(16) 0.0615(9) Uani 1 1 d . . .
H16A H -0.1038 0.6421 0.0311 0.074 Uiso 1 1 calc R . .

loop_
_atom_site_aniso_label
_atom_site_aniso_U_11
_atom_site_aniso_U_22
_atom_site_aniso_U_33
_atom_site_aniso_U_23
_atom_site_aniso_U_13
_atom_site_aniso_U_12
O1 0.0421(10) 0.0399(10) 0.0456(10) 0.0034(8) 0.0025(7) -0.0082(8)
C2 0.0365(12) 0.0357(13) 0.0319(12) -0.0044(10) 0.0013(9) 0.0006(10)
C3 0.0338(12) 0.0476(16) 0.0452(14) 0.0000(12) -0.0043(10) 0.0004(11)
C4 0.0399(12) 0.0317(13) 0.0352(12) -0.0008(10) -0.0014(10) 0.0036(11)
C5 0.0363(12) 0.0326(13) 0.0357(12) -0.0024(10) 0.0001(9) -0.0026(10)
C6 0.0425(13) 0.0301(13) 0.0391(13) -0.0005(10) 0.0032(10) -0.0003(11)
C7 0.0389(13) 0.0403(15) 0.0374(13) 0.0012(11) 0.0021(10) 0.0062(11)
C8 0.0395(13) 0.0334(14) 0.0473(14) -0.0027(11) 0.0041(11) -0.0049(11)
C9 0.0477(15) 0.0547(18) 0.0392(13) 0.0002(12) -0.0008(11) 0.0053(13)
C10 0.0464(16) 0.074(2) 0.075(2) 0.0099(18) 0.0007(15) -0.0180(16)
N11 0.0640(16) 0.0627(18) 0.0521(14) 0.0168(13) 0.0045(11) 0.0122(14)
C12 0.0564(16) 0.0459(17) 0.0521(15) 0.0118(13) 0.0028(13) -0.0021(14)
C13 0.0548(16) 0.070(2) 0.0359(13) 0.0059(13) 0.0005(11) 0.0097(15)
C14 0.0632(17) 0.0481(18) 0.0440(15) 0.0009(13) -0.0004(13) 0.0058(14)
C15 0.0531(17) 0.073(2) 0.074(2) 0.0040(18) 0.0230(16) -0.0059(16)
C16 0.081(2) 0.0401(17) 0.0614(18) 0.0069(14) 0.0044(16) 0.0073(16)

loop_
_atom_type_symbol
_atom_type_description
_atom_type_scat_dispersion_real
_atom_type_scat_dispersion_imag
_atom_type_scat_source
C C 0.0033 0.0016 'International Tables Vol C Tables 4.2.6.8 and 6.1.1.4'
H H 0.0000 0.0000 'International Tables Vol C Tables 4.2.6.8 and 6.1.1.4'
N N 0.0061 0.0033 'International Tables Vol C Tables 4.2.6.8 and 6.1.1.4'
O O 0.0106 0.0060 'International Tables Vol C Tables 4.2.6.8 and 6.1.1.4'

loop_
_geom_angle_atom_site_label_1
_geom_angle_atom_site_label_2
_geom_angle_atom_site_label_3
_geom_angle
_geom_angle_site_symmetry_1
_geom_angle_site_symmetry_3
_geom_angle_publ_flag
C5 O1 C15 114.2(2) . . ?
C5 C2 C6 119.6(2) . . ?
C5 C2 C2 117.8(2) . 2 ?
C6 C2 C2 122.60(19) . 2 ?
C4 C3 C8 122.8(2) . . ?
C4 C3 H3A 118.6 . . ?
C8 C3 H3A 118.6 . . ?
C3 C4 C5 117.3(2) . . ?
C3 C4 C7 121.0(2) . . ?
C5 C4 C7 121.7(2) . . ?
O1 C5 C2 118.69(19) . . ?
O1 C5 C4 119.6(2) . . ?
C2 C5 C4 121.7(2) . . ?
C8 C6 C2 119.5(2) . . ?
C8 C6 C12 119.8(2) . . ?
C2 C6 C12 120.6(2) . . ?
C14 C7 C9 116.1(2) . . ?
C14 C7 C4 123.0(2) . . ?
C9 C7 C4 121.0(2) . . ?
C3 C8 C6 119.0(2) . . ?
C3 C8 C10 119.3(2) . . ?
C6 C8 C10 121.6(2) . . ?
C13 C9 C7 120.0(3) . . ?
C13 C9 H9A 120.0 . . ?
C7 C9 H9A 120.0 . . ?
C8 C10 H10A 109.5 . . ?
C8 C10 H10B 109.5 . . ?
H10A C10 H10B 109.5 . . ?
C8 C10 H10C 109.5 . . ?
H10A C10 H10C 109.5 . . ?
H10B C10 H10C 109.5 . . ?
C13 N11 C16 115.2(3) . . ?
C6 C12 H12A 109.5 . . ?
C6 C12 H12B 109.5 . . ?
H12A C12 H12B 109.5 . . ?
C6 C12 H12C 109.5 . . ?
H12A C12 H12C 109.5 . . ?
H12B C12 H12C 109.5 . . ?
N11 C13 C9 124.4(3) . . ?
N11 C13 H13A 117.8 . . ?
C9 C13 H13A 117.8 . . ?
C7 C14 C16 119.8(3) . . ?
C7 C14 H14A 120.1 . . ?
C16 C14 H14A 120.1 . . ?
O1 C15 H15A 109.5 . . ?
O1 C15 H15B 109.5 . . ?
H15A C15 H15B 109.5 . . ?
O1 C15 H15C 109.5 . . ?
H15A C15 H15C 109.5 . . ?
H15B C15 H15C 109.5 . . ?
N11 C16 C14 124.6(3) . . ?
N11 C16 H16A 117.7 . . ?
C14 C16 H16A 117.7 . . ?

loop_
_geom_bond_atom_site_label_1
_geom_bond_atom_site_label_2
_geom_bond_distance
_geom_bond_site_symmetry_2
_geom_bond_publ_flag
O1 C5 1.388(3) . ?
O1 C15 1.424(4) . ?
C2 C5 1.394(3) . ?
C2 C6 1.399(3) . ?
C2 C2 1.507(4) 2 ?
C3 C4 1.382(4) . ?
C3 C8 1.390(3) . ?
C3 H3A 0.9300 . ?
C4 C5 1.397(3) . ?
C4 C7 1.496(3) . ?
C6 C8 1.399(3) . ?
C6 C12 1.505(3) . ?
C7 C14 1.377(4) . ?
C7 C9 1.390(3) . ?
C8 C10 1.505(4) . ?
C9 C13 1.375(4) . ?
C9 H9A 0.9300 . ?
C10 H10A 0.9600 . ?
C10 H10B 0.9600 . ?
C10 H10C 0.9600 . ?
N11 C13 1.331(4) . ?
N11 C16 1.331(4) . ?
C12 H12A 0.9600 . ?
C12 H12B 0.9600 . ?
C12 H12C 0.9600 . ?
C13 H13A 0.9300 . ?
C14 C16 1.382(4) . ?
C14 H14A 0.9300 . ?
C15 H15A 0.9600 . ?
C15 H15B 0.9600 . ?
C15 H15C 0.9600 . ?
C16 H16A 0.9300 . ?
